data_4036813
loop_
_publ_author_name
'Yang, Xue'
'Zhang, Yu-Chen'
'Zhu, Qiu-Ning'
'Tu, Man-Su'
'Shi, Feng'

_publ_section_title
;
 Diastereo- and Enantioselective Construction of the Hexahydrocoumarin
 Scaffold via an Organocatalytic Asymmetric [3 + 3] Cyclization.
;
_journal_issue 12
_journal_name_full 'The Journal of organic chemistry'
_journal_page_first 5056
_journal_page_last 5065
_journal_paper_doi 10.1021/acs.joc.6b00603
_journal_volume 81
_journal_year 2016
_chemical_absolute_configuration rmad
_chemical_formula_moiety 'C25 H25 N O5'
_chemical_formula_sum 'C25 H25 N O5'
_chemical_formula_weight 419.46
_space_group_crystal_system monoclinic
_space_group_IT_number 4
_space_group_name_Hall 'P 2yb'
_space_group_name_H-M_alt 'P 1 21 1'
_atom_sites_solution_hydrogens geom
_atom_sites_solution_primary direct
_audit_creation_date 2015-09-11
_audit_creation_method
;
Olex2 1.2
(compiled 2015.01.26 svn.r3150 for OlexSys, GUI svn.r4998)
;
_cell_angle_alpha 90
_cell_angle_beta 110.7560(10)
_cell_angle_gamma 90
_cell_formula_units_Z 2
_cell_length_a 9.46700(10)
_cell_length_b 9.02990(10)
_cell_length_c 13.0503(2)
_cell_measurement_reflns_used 3598
_cell_measurement_temperature 130
_cell_measurement_theta_max 68.886
_cell_measurement_theta_min 3.622
_cell_volume 1043.21(2)
_computing_cell_refinement 'SAINT v7.68A (Bruker, 2009)'
_computing_data_collection 'CrystalClear (Rigaku Inc., 2007)'
_computing_data_reduction 'SAINT v7.68A (Bruker, 2009)'
_computing_molecular_graphics 'Olex2 (Dolomanov et al., 2009)'
_computing_publication_material 'Olex2 (Dolomanov et al., 2009)'
_computing_structure_refinement 'XL (Sheldrick, 2008)'
_computing_structure_solution
;
????
;
_diffrn_ambient_temperature 130
_diffrn_detector_area_resol_mean 28.5714
_diffrn_measured_fraction_theta_full 0.992
_diffrn_measured_fraction_theta_max 0.979
_diffrn_measurement_details
;
scan:
	Number of images: 340
	           Slice: -110.0000 - 60.0000
	     Image width: 0.5000
	        Exp time: 16.0000
	   Rotation axis: Omega
	           Omega: 0.0000
	             Chi: 45.0000
	             Phi: 270.0000
	             XTD: 45.3038
	          2theta: -20.1830
;
_diffrn_measurement_device
;
Saturn724+ (2x2 bin mode)
;
_diffrn_measurement_device_details
;
AFC10: Fixed Chi 2 circle
;
_diffrn_measurement_device_type 'Bruker APEX-II CCD'
_diffrn_measurement_method '\f and \w scans'
_diffrn_orient_matrix_type d*Trek
_diffrn_orient_matrix_UB_11 -0.0416
_diffrn_orient_matrix_UB_12 -0.0191
_diffrn_orient_matrix_UB_13 0.0361
_diffrn_orient_matrix_UB_21 0.0301
_diffrn_orient_matrix_UB_22 -0.0492
_diffrn_orient_matrix_UB_23 0.0086
_diffrn_orient_matrix_UB_31 0.0196
_diffrn_orient_matrix_UB_32 0.0176
_diffrn_orient_matrix_UB_33 0.0318
_diffrn_radiation_detector CCD
_diffrn_radiation_monochromator graphite
_diffrn_radiation_type CuK\a
_diffrn_radiation_wavelength 1.54178
_diffrn_reflns_av_R_equivalents 0.0465
_diffrn_reflns_av_unetI/netI 0.0530
_diffrn_reflns_Laue_measured_fraction_full 0.992
_diffrn_reflns_Laue_measured_fraction_max 0.979
_diffrn_reflns_limit_h_max 11
_diffrn_reflns_limit_h_min -11
_diffrn_reflns_limit_k_max 8
_diffrn_reflns_limit_k_min -10
_diffrn_reflns_limit_l_max 15
_diffrn_reflns_limit_l_min -15
_diffrn_reflns_number 7845
_diffrn_reflns_point_group_measured_fraction_full 0.734
_diffrn_reflns_point_group_measured_fraction_max 0.721
_diffrn_reflns_theta_full 67.679
_diffrn_reflns_theta_max 69.675
_diffrn_reflns_theta_min 3.622
_diffrn_source 'Rotating Anode'
_diffrn_source_current 24.0000
_diffrn_source_power 1.2000
_diffrn_source_voltage 50.0000
_diffrn_standards_number 0
_exptl_absorpt_coefficient_mu 0.759
_exptl_absorpt_correction_T_max 1.0000
_exptl_absorpt_correction_T_min 0.1631
_exptl_absorpt_correction_type multi-scan
_exptl_absorpt_process_details
;
SADABS-2008/1 (Bruker,2008) was used for absorption correction.
wR2(int) was 0.1259 before and 0.0636 after correction.
The Ratio of minimum to maximum transmission is 0.7062.
The \l/2 correction factor is 0.0015.
;
_exptl_crystal_colour colourless
_exptl_crystal_colour_primary colourless
_exptl_crystal_density_diffrn 1.335
_exptl_crystal_description block
_exptl_crystal_F_000 444
_exptl_crystal_size_max 0.2
_exptl_crystal_size_mid 0.15
_exptl_crystal_size_min 0.05
_refine_diff_density_max 0.167
_refine_diff_density_min -0.186
_refine_diff_density_rms 0.038
_refine_ls_abs_structure_details
;
 Flack x determined using 742 quotients [(I+)-(I-)]/[(I+)+(I-)]
 (Parsons, Flack and Wagner, Acta Cryst. B69 (2013) 249-259).
;
_refine_ls_abs_structure_Flack 0.18(19)
_refine_ls_extinction_method none
_refine_ls_goodness_of_fit_ref 1.035
_refine_ls_hydrogen_treatment constr
_refine_ls_matrix_type full
_refine_ls_number_parameters 283
_refine_ls_number_reflns 2832
_refine_ls_number_restraints 1
_refine_ls_restrained_S_all 1.035
_refine_ls_R_factor_all 0.0337
_refine_ls_R_factor_gt 0.0328
_refine_ls_shift/su_max 0.002
_refine_ls_shift/su_mean 0.000
_refine_ls_structure_factor_coef Fsqd
_refine_ls_weighting_details 'w=1/[\s^2^(Fo^2^)+(0.0305P)^2^+0.1924P] where P=(Fo^2^+2Fc^2^)/3'
_refine_ls_weighting_scheme calc
_refine_ls_wR_factor_gt 0.0788
_refine_ls_wR_factor_ref 0.0796
_reflns_Friedel_coverage 0.379
_reflns_Friedel_fraction_full 0.438
_reflns_Friedel_fraction_max 0.425
_reflns_number_gt 2756
_reflns_number_total 2832
_reflns_threshold_expression 'I > 2\s(I)'
_cod_data_source_file jo6b00603_si_002.cif
_cod_data_source_block cu_sf150911_0m
_cod_database_code 4036813
_shelxl_version_number 2014-3
_shelx_space_group_comment
;
The symmetry employed for this shelxl refinement is uniquely defined
by the following loop, which should always be used as a source of
symmetry information in preference to the above space-group names.
They are only intended as comments.
;
_shelx_estimated_absorpt_t_max 0.963
_shelx_estimated_absorpt_t_min 0.863
_diffrn_number_total 2330
_olex2_refinement_description
;
1. Fixed Uiso
 At 1.2 times of:
  All C(H) groups, All C(H,H) groups, All N(H) groups
 At 1.5 times of:
  All C(H,H,H) groups
2.a Ternary CH refined with riding coordinates:
 C1(H1A), C2(H2)
2.b Secondary CH2 refined with riding coordinates:
 C5(H5A,H5B), C7(H7A,H7B)
2.c Aromatic/amide H refined with riding coordinates:
 N1(H1), C14(H14), C15(H15), C16(H16), C17(H17), C21(H21), C22(H22), C23(H23),
 C24(H24), C25(H25)
2.d Idealised Me refined as rotating group:
 C10(H10A,H10B,H10C), C11(H11A,H11B,H11C), C18(H18A,H18B,H18C)
;
_olex2_submission_special_instructions 'No special instructions were received'

loop_
_space_group_symop_operation_xyz
'x, y, z'
'-x, y+1/2, -z'

loop_
_atom_site_label
_atom_site_type_symbol
_atom_site_fract_x
_atom_site_fract_y
_atom_site_fract_z
_atom_site_U_iso_or_equiv
_atom_site_adp_type
_atom_site_occupancy
_atom_site_site_symmetry_order
_atom_site_calc_flag
_atom_site_refinement_flags_posn
O1 O -0.49135(15) -0.21132(19) -0.11813(12) 0.0214(4) Uani 1 1 d .
O2 O -0.41114(19) -0.0322(2) 0.00444(14) 0.0318(4) Uani 1 1 d .
O3 O -0.17089(16) -0.5852(2) -0.16675(12) 0.0218(4) Uani 1 1 d .
O4 O -0.26472(18) -0.0812(2) -0.17879(13) 0.0276(4) Uani 1 1 d .
O5 O -0.23953(18) -0.2816(2) 0.24599(12) 0.0290(4) Uani 1 1 d .
N1 N -0.1432(2) -0.1807(2) 0.12602(14) 0.0208(4) Uani 1 1 d .
H1 H -0.0738 -0.1235 0.1162 0.025 Uiso 1 1 calc R
C1 C -0.2540(2) -0.2521(3) 0.03329(17) 0.0193(5) Uani 1 1 d .
H1A H -0.2985 -0.3325 0.0650 0.023 Uiso 1 1 calc R
C2 C -0.1863(2) -0.3310(3) -0.04326(16) 0.0176(5) Uani 1 1 d .
H2 H -0.1302 -0.4189 -0.0018 0.021 Uiso 1 1 calc R
C3 C -0.3178(2) -0.3916(3) -0.13764(16) 0.0174(4) Uani 1 1 d .
C4 C -0.2933(2) -0.5210(3) -0.19624(17) 0.0181(5) Uani 1 1 d .
C5 C -0.4248(2) -0.5787(3) -0.29325(18) 0.0228(5) Uani 1 1 d .
H5A H -0.4732 -0.6611 -0.2680 0.027 Uiso 1 1 calc R
H5B H -0.3850 -0.6193 -0.3481 0.027 Uiso 1 1 calc R
C6 C -0.5458(2) -0.4621(3) -0.34943(17) 0.0199(5) Uani 1 1 d .
C7 C -0.5915(2) -0.3891(3) -0.25907(16) 0.0205(5) Uani 1 1 d .
H7A H -0.6609 -0.3056 -0.2908 0.025 Uiso 1 1 calc R
H7B H -0.6460 -0.4622 -0.2303 0.025 Uiso 1 1 calc R
C8 C -0.4569(2) -0.3337(3) -0.16743(17) 0.0185(5) Uani 1 1 d .
C9 C -0.3847(2) -0.1495(3) -0.02555(18) 0.0223(5) Uani 1 1 d .
C10 C -0.4857(3) -0.3452(3) -0.40815(18) 0.0267(5) Uani 1 1 d .
H10A H -0.5648 -0.2719 -0.4422 0.040 Uiso 1 1 calc GR
H10B H -0.4557 -0.3928 -0.4648 0.040 Uiso 1 1 calc GR
H10C H -0.3980 -0.2957 -0.3551 0.040 Uiso 1 1 calc GR
C11 C -0.6825(3) -0.5395(3) -0.43279(18) 0.0264(5) Uani 1 1 d .
H11A H -0.6530 -0.5833 -0.4910 0.040 Uiso 1 1 calc GR
H11B H -0.7633 -0.4672 -0.4647 0.040 Uiso 1 1 calc GR
H11C H -0.7185 -0.6176 -0.3960 0.040 Uiso 1 1 calc GR
C12 C -0.0745(2) -0.2449(3) -0.08013(17) 0.0189(5) Uani 1 1 d .
C13 C -0.1179(3) -0.1252(3) -0.15289(18) 0.0222(5) Uani 1 1 d .
C14 C -0.0154(3) -0.0592(3) -0.19345(19) 0.0289(6) Uani 1 1 d .
H14 H -0.0468 0.0197 -0.2447 0.035 Uiso 1 1 calc R
C15 C 0.1331(3) -0.1094(3) -0.1585(2) 0.0311(6) Uani 1 1 d .
H15 H 0.2029 -0.0652 -0.1867 0.037 Uiso 1 1 calc R
C16 C 0.1800(3) -0.2235(3) -0.0829(2) 0.0286(6) Uani 1 1 d .
H16 H 0.2824 -0.2552 -0.0569 0.034 Uiso 1 1 calc R
C17 C 0.0753(2) -0.2908(3) -0.04575(18) 0.0228(5) Uani 1 1 d .
H17 H 0.1070 -0.3706 0.0047 0.027 Uiso 1 1 calc R
C18 C -0.3155(3) 0.0468(3) -0.2455(2) 0.0373(6) Uani 1 1 d .
H18A H -0.3116 0.0282 -0.3185 0.056 Uiso 1 1 calc GR
H18B H -0.2503 0.1311 -0.2119 0.056 Uiso 1 1 calc GR
H18C H -0.4197 0.0693 -0.2522 0.056 Uiso 1 1 calc GR
C19 C -0.1458(2) -0.2016(3) 0.22843(17) 0.0196(5) Uani 1 1 d .
C20 C -0.0297(2) -0.1195(3) 0.31953(16) 0.0192(5) Uani 1 1 d .
C21 C 0.0343(2) -0.1921(3) 0.41965(18) 0.0254(5) Uani 1 1 d .
H21 H 0.0109 -0.2931 0.4264 0.030 Uiso 1 1 calc R
C22 C 0.1323(3) -0.1168(3) 0.50949(19) 0.0312(6) Uani 1 1 d .
H22 H 0.1761 -0.1666 0.5776 0.037 Uiso 1 1 calc R
C23 C 0.1663(3) 0.0298(4) 0.50033(19) 0.0309(6) Uani 1 1 d .
H23 H 0.2336 0.0810 0.5619 0.037 Uiso 1 1 calc R
C24 C 0.1018(3) 0.1029(3) 0.40055(18) 0.0277(5) Uani 1 1 d .
H24 H 0.1247 0.2041 0.3942 0.033 Uiso 1 1 calc R
C25 C 0.0044(2) 0.0280(3) 0.31041(18) 0.0233(5) Uani 1 1 d .
H25 H -0.0390 0.0779 0.2423 0.028 Uiso 1 1 calc R

loop_
_atom_site_aniso_label
_atom_site_aniso_U_11
_atom_site_aniso_U_22
_atom_site_aniso_U_33
_atom_site_aniso_U_23
_atom_site_aniso_U_13
_atom_site_aniso_U_12
O1 0.0162(7) 0.0253(9) 0.0217(7) -0.0039(7) 0.0053(6) 0.0024(7)
O2 0.0306(9) 0.0309(11) 0.0325(9) -0.0121(8) 0.0093(7) 0.0032(8)
O3 0.0199(7) 0.0218(9) 0.0239(7) 0.0033(7) 0.0082(6) 0.0046(7)
O4 0.0268(8) 0.0235(10) 0.0304(8) 0.0076(7) 0.0075(7) 0.0025(8)
O5 0.0319(9) 0.0352(11) 0.0232(8) -0.0022(8) 0.0138(7) -0.0111(8)
N1 0.0181(8) 0.0290(12) 0.0164(8) -0.0007(8) 0.0074(7) -0.0053(8)
C1 0.0163(9) 0.0240(13) 0.0196(10) -0.0010(9) 0.0088(8) -0.0026(9)
C2 0.0168(10) 0.0197(12) 0.0153(9) 0.0011(9) 0.0044(8) -0.0001(9)
C3 0.0166(9) 0.0199(12) 0.0162(9) 0.0035(9) 0.0064(8) -0.0018(9)
C4 0.0174(10) 0.0200(12) 0.0183(9) 0.0042(9) 0.0080(8) -0.0005(9)
C5 0.0223(10) 0.0213(13) 0.0236(10) -0.0011(10) 0.0067(8) 0.0014(10)
C6 0.0174(10) 0.0233(13) 0.0180(10) -0.0018(9) 0.0052(8) 0.0001(9)
C7 0.0160(9) 0.0244(13) 0.0207(10) 0.0005(10) 0.0059(8) 0.0000(9)
C8 0.0200(10) 0.0195(12) 0.0174(9) 0.0013(9) 0.0084(8) -0.0011(9)
C9 0.0200(10) 0.0271(14) 0.0212(10) -0.0054(10) 0.0092(9) -0.0036(10)
C10 0.0236(10) 0.0341(16) 0.0214(10) 0.0030(10) 0.0068(9) -0.0002(10)
C11 0.0224(11) 0.0320(15) 0.0224(10) -0.0036(10) 0.0049(9) -0.0014(10)
C12 0.0192(10) 0.0216(13) 0.0166(10) -0.0042(9) 0.0071(8) -0.0033(9)
C13 0.0249(10) 0.0215(13) 0.0203(10) -0.0037(9) 0.0081(8) -0.0038(10)
C14 0.0415(13) 0.0245(15) 0.0249(11) -0.0048(10) 0.0168(10) -0.0091(11)
C15 0.0377(13) 0.0312(16) 0.0348(12) -0.0141(12) 0.0257(11) -0.0160(12)
C16 0.0219(11) 0.0334(16) 0.0346(13) -0.0129(11) 0.0153(10) -0.0076(11)
C17 0.0221(10) 0.0264(14) 0.0206(10) -0.0064(10) 0.0084(8) -0.0024(10)
C18 0.0439(15) 0.0248(15) 0.0344(13) 0.0100(12) 0.0030(11) 0.0029(13)
C19 0.0215(10) 0.0191(12) 0.0195(10) 0.0009(9) 0.0090(9) 0.0040(9)
C20 0.0171(9) 0.0255(14) 0.0161(10) -0.0014(9) 0.0074(8) 0.0024(9)
C21 0.0244(11) 0.0279(14) 0.0238(11) 0.0040(10) 0.0086(9) 0.0043(11)
C22 0.0270(11) 0.0442(19) 0.0182(11) 0.0045(11) 0.0028(9) 0.0102(11)
C23 0.0233(11) 0.0434(17) 0.0238(12) -0.0087(11) 0.0055(10) 0.0020(11)
C24 0.0296(12) 0.0272(14) 0.0286(12) -0.0063(11) 0.0131(10) -0.0043(11)
C25 0.0246(11) 0.0287(14) 0.0184(10) 0.0003(10) 0.0099(9) 0.0030(10)

loop_
_atom_type_symbol
_atom_type_description
_atom_type_scat_dispersion_real
_atom_type_scat_dispersion_imag
_atom_type_scat_source
C C 0.0181 0.0091 'International Tables Vol C Tables 4.2.6.8 and 6.1.1.4'
H H 0.0000 0.0000 'International Tables Vol C Tables 4.2.6.8 and 6.1.1.4'
N N 0.0311 0.0180 'International Tables Vol C Tables 4.2.6.8 and 6.1.1.4'
O O 0.0492 0.0322 'International Tables Vol C Tables 4.2.6.8 and 6.1.1.4'

loop_
_geom_angle_atom_site_label_1
_geom_angle_atom_site_label_2
_geom_angle_atom_site_label_3
_geom_angle
C8 O1 C9 120.74(17)
C13 O4 C18 118.7(2)
C1 N1 H1 119.9
C19 N1 H1 119.9
C19 N1 C1 120.15(18)
N1 C1 H1A 105.4
N1 C1 C2 113.88(16)
N1 C1 C9 111.8(2)
C2 C1 H1A 105.4
C9 C1 H1A 105.4
C9 C1 C2 113.98(17)
C1 C2 H2 106.3
C3 C2 C1 106.54(16)
C3 C2 H2 106.3
C3 C2 C12 113.07(16)
C12 C2 C1 117.69(19)
C12 C2 H2 106.3
C4 C3 C2 118.67(18)
C8 C3 C2 122.4(2)
C8 C3 C4 118.87(19)
O3 C4 C3 121.4(2)
O3 C4 C5 120.2(2)
C3 C4 C5 118.41(18)
C4 C5 H5A 108.6
C4 C5 H5B 108.6
C4 C5 C6 114.5(2)
H5A C5 H5B 107.6
C6 C5 H5A 108.6
C6 C5 H5B 108.6
C5 C6 C7 106.96(17)
C10 C6 C5 111.45(18)
C10 C6 C7 110.1(2)
C10 C6 C11 109.27(18)
C11 C6 C5 109.0(2)
C11 C6 C7 110.05(17)
C6 C7 H7A 109.3
C6 C7 H7B 109.3
H7A C7 H7B 108.0
C8 C7 C6 111.44(16)
C8 C7 H7A 109.3
C8 C7 H7B 109.3
O1 C8 C7 111.62(18)
C3 C8 O1 123.34(19)
C3 C8 C7 125.0(2)
O1 C9 C1 113.9(2)
O2 C9 O1 118.3(2)
O2 C9 C1 127.4(2)
C6 C10 H10A 109.5
C6 C10 H10B 109.5
C6 C10 H10C 109.5
H10A C10 H10B 109.5
H10A C10 H10C 109.5
H10B C10 H10C 109.5
C6 C11 H11A 109.5
C6 C11 H11B 109.5
C6 C11 H11C 109.5
H11A C11 H11B 109.5
H11A C11 H11C 109.5
H11B C11 H11C 109.5
C13 C12 C2 122.60(19)
C17 C12 C2 119.3(2)
C17 C12 C13 118.0(2)
O4 C13 C12 114.8(2)
O4 C13 C14 124.4(2)
C14 C13 C12 120.8(2)
C13 C14 H14 120.2
C15 C14 C13 119.7(2)
C15 C14 H14 120.2
C14 C15 H15 119.8
C16 C15 C14 120.5(2)
C16 C15 H15 119.8
C15 C16 H16 120.5
C15 C16 C17 119.0(2)
C17 C16 H16 120.5
C12 C17 H17 119.0
C16 C17 C12 122.0(2)
C16 C17 H17 119.0
O4 C18 H18A 109.5
O4 C18 H18B 109.5
O4 C18 H18C 109.5
H18A C18 H18B 109.5
H18A C18 H18C 109.5
H18B C18 H18C 109.5
O5 C19 N1 122.1(2)
O5 C19 C20 121.24(18)
N1 C19 C20 116.64(18)
C21 C20 C19 117.6(2)
C25 C20 C19 122.4(2)
C25 C20 C21 119.7(2)
C20 C21 H21 120.0
C22 C21 C20 120.0(2)
C22 C21 H21 120.0
C21 C22 H22 119.9
C23 C22 C21 120.3(2)
C23 C22 H22 119.9
C22 C23 H23 120.1
C22 C23 C24 119.8(2)
C24 C23 H23 120.1
C23 C24 H24 119.9
C25 C24 C23 120.1(3)
C25 C24 H24 119.9
C20 C25 C24 120.1(2)
C20 C25 H25 120.0
C24 C25 H25 120.0

loop_
_geom_bond_atom_site_label_1
_geom_bond_atom_site_label_2
_geom_bond_distance
O1 C8 1.374(3)
O1 C9 1.388(3)
O2 C9 1.186(3)
O3 C4 1.229(3)
O4 C13 1.368(3)
O4 C18 1.425(3)
O5 C19 1.227(3)
N1 H1 0.8800
N1 C1 1.442(3)
N1 C19 1.358(3)
C1 H1A 1.0000
C1 C2 1.540(3)
C1 C9 1.518(3)
C2 H2 1.0000
C2 C3 1.510(3)
C2 C12 1.522(3)
C3 C4 1.459(3)
C3 C8 1.341(3)
C4 C5 1.519(3)
C5 H5A 0.9900
C5 H5B 0.9900
C5 C6 1.537(3)
C6 C7 1.541(3)
C6 C10 1.528(3)
C6 C11 1.533(3)
C7 H7A 0.9900
C7 H7B 0.9900
C7 C8 1.491(3)
C10 H10A 0.9800
C10 H10B 0.9800
C10 H10C 0.9800
C11 H11A 0.9800
C11 H11B 0.9800
C11 H11C 0.9800
C12 C13 1.401(3)
C12 C17 1.391(3)
C13 C14 1.393(3)
C14 H14 0.9500
C14 C15 1.392(4)
C15 H15 0.9500
C15 C16 1.386(4)
C16 H16 0.9500
C16 C17 1.388(3)
C17 H17 0.9500
C18 H18A 0.9800
C18 H18B 0.9800
C18 H18C 0.9800
C19 C20 1.498(3)
C20 C21 1.394(3)
C20 C25 1.385(4)
C21 H21 0.9500
C21 C22 1.388(4)
C22 H22 0.9500
C22 C23 1.378(4)
C23 H23 0.9500
C23 C24 1.393(4)
C24 H24 0.9500
C24 C25 1.387(3)
C25 H25 0.9500

loop_
_geom_torsion_atom_site_label_1
_geom_torsion_atom_site_label_2
_geom_torsion_atom_site_label_3
_geom_torsion_atom_site_label_4
_geom_torsion
O3 C4 C5 C6 -157.0(2)
O4 C13 C14 C15 177.6(2)
O5 C19 C20 C21 38.9(3)
O5 C19 C20 C25 -135.0(2)
N1 C1 C2 C3 -177.10(19)
N1 C1 C2 C12 -49.0(3)
N1 C1 C9 O1 177.50(17)
N1 C1 C9 O2 -10.2(3)
N1 C19 C20 C21 -142.2(2)
N1 C19 C20 C25 43.9(3)
C1 N1 C19 O5 0.8(3)
C1 N1 C19 C20 -178.1(2)
C1 C2 C3 C4 -153.71(19)
C1 C2 C3 C8 24.3(3)
C1 C2 C12 C13 -69.8(3)
C1 C2 C12 C17 113.9(2)
C2 C1 C9 O1 46.5(2)
C2 C1 C9 O2 -141.2(2)
C2 C3 C4 O3 3.8(3)
C2 C3 C4 C5 -178.21(19)
C2 C3 C8 O1 2.6(3)
C2 C3 C8 C7 -179.4(2)
C2 C12 C13 O4 6.9(3)
C2 C12 C13 C14 -173.3(2)
C2 C12 C17 C16 175.3(2)
C3 C2 C12 C13 55.1(3)
C3 C2 C12 C17 -121.2(2)
C3 C4 C5 C6 24.9(3)
C4 C3 C8 O1 -179.40(19)
C4 C3 C8 C7 -1.5(3)
C4 C5 C6 C7 -52.0(2)
C4 C5 C6 C10 68.4(2)
C4 C5 C6 C11 -170.94(18)
C5 C6 C7 C8 52.7(3)
C6 C7 C8 O1 149.40(19)
C6 C7 C8 C3 -28.7(3)
C8 O1 C9 O2 168.9(2)
C8 O1 C9 C1 -18.1(3)
C8 C3 C4 O3 -174.3(2)
C8 C3 C4 C5 3.7(3)
C9 O1 C8 C3 -6.9(3)
C9 O1 C8 C7 174.94(19)
C9 C1 C2 C3 -47.2(2)
C9 C1 C2 C12 81.0(2)
C10 C6 C7 C8 -68.5(2)
C11 C6 C7 C8 170.9(2)
C12 C2 C3 C4 75.5(3)
C12 C2 C3 C8 -106.5(2)
C12 C13 C14 C15 -2.2(3)
C13 C12 C17 C16 -1.2(3)
C13 C14 C15 C16 -0.6(4)
C14 C15 C16 C17 2.5(4)
C15 C16 C17 C12 -1.5(4)
C17 C12 C13 O4 -176.8(2)
C17 C12 C13 C14 3.1(3)
C18 O4 C13 C12 175.3(2)
C18 O4 C13 C14 -4.6(3)
C19 N1 C1 C2 -131.8(2)
C19 N1 C1 C9 97.2(2)
C19 C20 C21 C22 -174.31(19)
C19 C20 C25 C24 173.74(19)
C20 C21 C22 C23 0.2(3)
C21 C20 C25 C24 0.0(3)
C21 C22 C23 C24 0.1(4)
C22 C23 C24 C25 -0.4(3)
C23 C24 C25 C20 0.4(3)
C25 C20 C21 C22 -0.3(3)
